data_7234234
loop_
_publ_author_name
'Pan, Xiang'
'Wang, Xiuli'
'Wang, Xiang'
'Li, Yan'
'Liu, Guocheng'
'Lin, Hongyan'

_publ_section_title
;
 Various types of isopolymolybdate-based metal--organic complexes formed
 in different conditions: synthesis, structures, luminescence,
 electrochemical, and photocatalytic performances
;
_journal_issue 42
_journal_name_full CrystEngComm
_journal_page_first 6472
_journal_paper_doi 10.1039/C9CE01394F
_journal_volume 21
_journal_year 2019
_chemical_formula_sum 'C7 H10 Mo3 N3 Ni O15'
_chemical_formula_weight 722.71
_space_group_crystal_system triclinic
_space_group_IT_number 2
_space_group_name_Hall '-P 1'
_space_group_name_H-M_alt 'P -1'
_symmetry_space_group_name_Hall '-P 1'
_symmetry_space_group_name_H-M 'P -1'
_atom_sites_solution_hydrogens difmap
_audit_creation_method SHELXL-2014/7
_audit_update_record
;
2019-07-13 deposited with the CCDC.    2019-09-25 downloaded from the CCDC.
;
_cell_angle_alpha 109.5950(10)
_cell_angle_beta 94.9980(10)
_cell_angle_gamma 105.4480(10)
_cell_formula_units_Z 2
_cell_length_a 8.0455(3)
_cell_length_b 10.2229(4)
_cell_length_c 12.4994(5)
_cell_measurement_reflns_used 4082
_cell_measurement_temperature 293(2)
_cell_measurement_theta_max 28.267
_cell_measurement_theta_min 1.763
_cell_volume 915.73(6)
_computing_cell_refinement 'Bruker XSCANS'
_computing_data_collection 'Bruker XSCANS'
_computing_data_reduction 'Bruker SHELXTL'
_computing_molecular_graphics 'Bruker SHELXTL'
_computing_publication_material 'Bruker SHELXTL'
_computing_structure_refinement 'SHELXL-2014/7 (Sheldrick, 2014)'
_computing_structure_solution 'Bruker SHELXTL'
_diffrn_ambient_temperature 293(2)
_diffrn_measured_fraction_theta_full 0.999
_diffrn_measured_fraction_theta_max 0.991
_diffrn_measurement_device_type 'sealed tube'
_diffrn_measurement_method graphite
_diffrn_radiation_type MoK\a
_diffrn_radiation_wavelength 0.71073
_diffrn_reflns_av_R_equivalents 0.0138
_diffrn_reflns_av_unetI/netI 0.0278
_diffrn_reflns_Laue_measured_fraction_full 0.999
_diffrn_reflns_Laue_measured_fraction_max 0.991
_diffrn_reflns_limit_h_max 10
_diffrn_reflns_limit_h_min -10
_diffrn_reflns_limit_k_max 12
_diffrn_reflns_limit_k_min -13
_diffrn_reflns_limit_l_max 16
_diffrn_reflns_limit_l_min -7
_diffrn_reflns_number 6773
_diffrn_reflns_point_group_measured_fraction_full 0.999
_diffrn_reflns_point_group_measured_fraction_max 0.991
_diffrn_reflns_theta_full 25.242
_diffrn_reflns_theta_max 28.267
_diffrn_reflns_theta_min 1.763
_exptl_absorpt_coefficient_mu 3.102
_exptl_crystal_colour GREEN
_exptl_crystal_density_diffrn 2.621
_exptl_crystal_description BLOCK
_exptl_crystal_F_000 694
_exptl_crystal_size_max 0.150
_exptl_crystal_size_mid 0.130
_exptl_crystal_size_min 0.110
_exptl_transmission_factor_max 0.727
_exptl_transmission_factor_min 0.653
_refine_diff_density_max 0.850
_refine_diff_density_min -1.042
_refine_diff_density_rms 0.134
_refine_ls_extinction_method none
_refine_ls_goodness_of_fit_ref 1.044
_refine_ls_hydrogen_treatment constr
_refine_ls_matrix_type full
_refine_ls_number_parameters 262
_refine_ls_number_reflns 4504
_refine_ls_number_restraints 0
_refine_ls_restrained_S_all 1.044
_refine_ls_R_factor_all 0.0301
_refine_ls_R_factor_gt 0.0253
_refine_ls_shift/su_max 0.001
_refine_ls_shift/su_mean 0.000
_refine_ls_structure_factor_coef Fsqd
_refine_ls_weighting_details 'w=1/[\s^2^(Fo^2^)+(0.0370P)^2^+1.7789P] where P=(Fo^2^+2Fc^2^)/3'
_refine_ls_weighting_scheme calc
_refine_ls_wR_factor_gt 0.0680
_refine_ls_wR_factor_ref 0.0706
_reflns_Friedel_coverage 0.000
_reflns_number_gt 4044
_reflns_number_total 4504
_reflns_threshold_expression 'I > 2\s(I)'
_cod_data_source_file c9ce01394f2.cif
_cod_data_source_block 2
_cod_depositor_comments 'Adding full bibliography for 7234233--7234237.cif.'
_cod_database_code 7234234
_shelx_shelxl_version_number 2014/7
_shelx_space_group_comment
;
The symmetry employed for this shelxl refinement is uniquely defined
by the following loop, which should always be used as a source of
symmetry information in preference to the above space-group names.
They are only intended as comments.
;
_shelx_estimated_absorpt_t_min 0.653
_shelx_estimated_absorpt_t_max 0.727

loop_
_space_group_symop_operation_xyz
'x, y, z'
'-x, -y, -z'

loop_
_atom_site_label
_atom_site_type_symbol
_atom_site_fract_x
_atom_site_fract_y
_atom_site_fract_z
_atom_site_U_iso_or_equiv
_atom_site_adp_type
_atom_site_occupancy
_atom_site_site_symmetry_order
_atom_site_calc_flag
_atom_site_refinement_flags_posn
_atom_site_refinement_flags_adp
Ni1 Ni 0.14000(6) -0.24094(5) 0.72098(4) 0.01448(10) Uani 1 1 d . .
C1 C 0.4329(5) -0.3868(4) 1.0053(3) 0.0191(7) Uani 1 1 d . .
O1 O 0.2801(4) -0.3071(3) 0.8286(2) 0.0216(5) Uani 1 1 d . .
N1 N 0.1825(4) -0.0726(3) 0.8778(3) 0.0187(6) Uani 1 1 d . .
O1W O -0.4226(6) -0.3518(6) 0.6896(5) 0.0841(16) Uani 1 1 d . .
H1WA H -0.3229 -0.2984 0.7322 0.101 Uiso 1 1 d R U
H1WB H -0.4771 -0.2956 0.6782 0.101 Uiso 1 1 d R U
Mo1 Mo 0.44132(3) -0.00708(3) 0.61736(2) 0.01095(7) Uani 1 1 d . .
Mo2 Mo 0.15578(3) -0.17635(3) 0.30716(2) 0.01199(7) Uani 1 1 d . .
C2 C 0.5479(6) -0.3760(4) 1.0990(3) 0.0294(9) Uani 1 1 d . .
H2B H 0.5798 -0.2898 1.1683 0.035 Uiso 1 1 d R U
N2 N 0.1606(4) 0.0578(3) 0.9221(3) 0.0210(6) Uani 1 1 d . .
H2A H 0.1112 0.0988 0.8801 0.025 Uiso 1 1 d R U
O2 O -0.0054(3) -0.1695(3) 0.6239(2) 0.0208(5) Uani 1 1 d . .
O2W O 0.3814(7) -0.4078(7) 0.4556(6) 0.1005(19) Uani 1 1 d . .
H2WA H 0.2879 -0.4190 0.4830 0.121 Uiso 1 1 d R U
H2WB H 0.4157 -0.3205 0.4580 0.121 Uiso 1 1 d R U
Mo3 Mo -0.14170(3) -0.14549(3) 0.52191(2) 0.01188(7) Uani 1 1 d . .
O3 O -0.2544(4) -0.3192(3) 0.4284(2) 0.0256(6) Uani 1 1 d . .
N3 N 0.3708(4) -0.2658(3) 1.0182(3) 0.0202(6) Uani 1 1 d . .
H3A H 0.3775 -0.2057 1.0911 0.024 Uiso 1 1 d R U
C3 C 0.6163(6) -0.4884(4) 1.0943(3) 0.0296(9) Uani 1 1 d . .
H3B H 0.6925 -0.4623 1.1667 0.044 Uiso 1 1 d R U
O4 O -0.2980(3) -0.0785(3) 0.6053(2) 0.0161(5) Uani 1 1 d . .
C4 C 0.3040(5) -0.2317(4) 0.9337(3) 0.0175(7) Uani 1 1 d . .
O5 O 0.0395(3) -0.0953(2) 0.4290(2) 0.0137(4) Uani 1 1 d . .
C5 C 0.2609(4) -0.0937(4) 0.9665(3) 0.0167(6) Uani 1 1 d . .
O6 O 0.0245(3) -0.1756(3) 0.1927(2) 0.0242(6) Uani 1 1 d . .
C6 C 0.2886(5) 0.0256(4) 1.0704(3) 0.0237(8) Uani 1 1 d . .
H6A H 0.3412 0.0378 1.1465 0.028 Uiso 1 1 d R U
O7 O -0.0877(4) -0.3597(3) 0.7526(3) 0.0274(6) Uani 1 1 d . .
C7 C 0.2212(5) 0.1208(4) 1.0377(3) 0.0253(8) Uani 1 1 d . .
H7A H 0.2195 0.2148 1.0878 0.030 Uiso 1 1 d R U
O8 O 0.3643(3) -0.1318(3) 0.6812(2) 0.0187(5) Uani 1 1 d . .
O9 O 0.0978(4) -0.3553(3) 0.2917(3) 0.0257(6) Uani 1 1 d . .
O10 O 0.3740(3) -0.1386(3) 0.2541(2) 0.0149(5) Uani 1 1 d . .
O11 O 0.3822(3) -0.1231(2) 0.4600(2) 0.0130(4) Uani 1 1 d . .
O12 O 0.2917(3) 0.0867(3) 0.6256(2) 0.0174(5) Uani 1 1 d . .
O13 O 0.1422(4) -0.4260(3) 0.5876(2) 0.0278(6) Uani 1 1 d . .

loop_
_atom_site_aniso_label
_atom_site_aniso_U_11
_atom_site_aniso_U_22
_atom_site_aniso_U_33
_atom_site_aniso_U_23
_atom_site_aniso_U_13
_atom_site_aniso_U_12
Ni1 0.0175(2) 0.0148(2) 0.0137(2) 0.00730(17) 0.00192(16) 0.00710(16)
C1 0.0286(18) 0.0178(16) 0.0176(17) 0.0092(14) 0.0054(14) 0.0142(14)
O1 0.0340(14) 0.0211(12) 0.0150(12) 0.0075(10) 0.0029(11) 0.0164(11)
N1 0.0210(14) 0.0196(14) 0.0218(15) 0.0114(13) 0.0047(12) 0.0114(12)
O1W 0.054(3) 0.110(4) 0.102(4) 0.050(4) 0.012(3) 0.034(3)
Mo1 0.01095(13) 0.01441(13) 0.00933(13) 0.00539(10) 0.00183(10) 0.00570(10)
Mo2 0.01206(13) 0.01265(13) 0.01179(14) 0.00425(10) 0.00139(10) 0.00544(10)
C2 0.048(2) 0.0229(19) 0.0170(18) 0.0026(15) -0.0045(17) 0.0211(18)
N2 0.0263(15) 0.0180(14) 0.0247(16) 0.0110(13) 0.0047(13) 0.0128(12)
O2 0.0180(12) 0.0286(13) 0.0248(14) 0.0177(12) 0.0057(10) 0.0114(10)
O2W 0.079(4) 0.104(4) 0.133(6) 0.057(4) 0.042(4) 0.026(3)
Mo3 0.01274(13) 0.01237(13) 0.01433(14) 0.00745(11) 0.00398(10) 0.00639(10)
O3 0.0285(14) 0.0176(12) 0.0281(15) 0.0068(11) 0.0046(11) 0.0054(11)
N3 0.0334(17) 0.0203(14) 0.0135(14) 0.0069(12) 0.0042(12) 0.0182(13)
C3 0.045(2) 0.0260(19) 0.0176(18) 0.0043(16) -0.0074(17) 0.0206(18)
O4 0.0148(11) 0.0217(12) 0.0167(12) 0.0098(10) 0.0052(9) 0.0093(9)
C4 0.0214(16) 0.0198(16) 0.0171(16) 0.0097(14) 0.0049(13) 0.0116(13)
O5 0.0134(10) 0.0143(11) 0.0182(12) 0.0090(9) 0.0063(9) 0.0071(9)
C5 0.0207(16) 0.0177(16) 0.0167(16) 0.0094(14) 0.0049(13) 0.0098(13)
O6 0.0225(13) 0.0308(14) 0.0204(13) 0.0105(12) -0.0019(10) 0.0108(11)
C6 0.032(2) 0.0234(18) 0.0198(18) 0.0086(15) 0.0040(15) 0.0144(15)
O7 0.0280(14) 0.0215(13) 0.0364(16) 0.0150(12) 0.0106(12) 0.0070(11)
C7 0.032(2) 0.0197(17) 0.026(2) 0.0065(16) 0.0047(16) 0.0135(15)
O8 0.0190(12) 0.0215(12) 0.0199(13) 0.0123(11) 0.0052(10) 0.0067(10)
O9 0.0279(14) 0.0166(12) 0.0316(15) 0.0083(12) 0.0046(12) 0.0064(11)
O10 0.0147(11) 0.0192(11) 0.0101(11) 0.0038(9) 0.0018(9) 0.0063(9)
O11 0.0139(10) 0.0143(10) 0.0113(11) 0.0048(9) 0.0017(8) 0.0054(8)
O12 0.0165(11) 0.0199(12) 0.0174(12) 0.0066(10) 0.0025(9) 0.0089(9)
O13 0.0311(14) 0.0231(13) 0.0237(14) 0.0020(12) -0.0014(11) 0.0105(11)

loop_
_atom_type_symbol
_atom_type_description
_atom_type_scat_dispersion_real
_atom_type_scat_dispersion_imag
_atom_type_scat_source
C C 0.0033 0.0016 'International Tables Vol C Tables 4.2.6.8 and 6.1.1.4'
H H 0.0000 0.0000 'International Tables Vol C Tables 4.2.6.8 and 6.1.1.4'
N N 0.0061 0.0033 'International Tables Vol C Tables 4.2.6.8 and 6.1.1.4'
O O 0.0106 0.0060 'International Tables Vol C Tables 4.2.6.8 and 6.1.1.4'
Ni Ni 0.3393 1.1124 'International Tables Vol C Tables 4.2.6.8 and 6.1.1.4'
Mo Mo -1.6832 0.6857 'International Tables Vol C Tables 4.2.6.8 and 6.1.1.4'

loop_
_geom_angle_atom_site_label_1
_geom_angle_atom_site_label_2
_geom_angle_atom_site_label_3
_geom_angle
_geom_angle_site_symmetry_1
_geom_angle_site_symmetry_3
O2 Ni1 O8 89.74(10) . .
O2 Ni1 N1 98.15(11) . .
O8 Ni1 N1 91.45(11) . .
O2 Ni1 O7 89.85(11) . .
O8 Ni1 O7 176.92(11) . .
N1 Ni1 O7 91.63(12) . .
O2 Ni1 O13 96.84(11) . .
O8 Ni1 O13 86.94(11) . .
N1 Ni1 O13 164.91(11) . .
O7 Ni1 O13 90.08(12) . .
O2 Ni1 O1 176.18(11) . .
O8 Ni1 O1 92.40(10) . .
N1 Ni1 O1 78.64(11) . .
O7 Ni1 O1 88.19(11) . .
O13 Ni1 O1 86.43(11) . .
C2 C1 C3 119.8(3) . 2_647
C2 C1 N3 116.6(3) . .
C3 C1 N3 123.5(3) 2_647 .
C4 O1 Ni1 114.3(2) . .
N2 N1 C5 105.9(3) . .
N2 N1 Ni1 140.2(2) . .
C5 N1 Ni1 113.8(2) . .
O12 Mo1 O8 105.00(12) . .
O12 Mo1 O11 99.98(11) . .
O8 Mo1 O11 102.80(11) . .
O12 Mo1 O10 98.76(11) . 2_656
O8 Mo1 O10 98.79(11) . 2_656
O11 Mo1 O10 146.51(10) . 2_656
O12 Mo1 O11 94.83(10) . 2_656
O8 Mo1 O11 159.90(10) . 2_656
O11 Mo1 O11 76.42(10) . 2_656
O10 Mo1 O11 74.55(9) 2_656 2_656
O12 Mo1 O4 164.61(10) . 1_655
O8 Mo1 O4 88.89(10) . 1_655
O11 Mo1 O4 82.96(9) . 1_655
O10 Mo1 O4 72.11(9) 2_656 1_655
O11 Mo1 O4 71.04(8) 2_656 1_655
O12 Mo1 Mo2 117.86(8) . 2_656
O8 Mo1 Mo2 117.36(8) . 2_656
O11 Mo1 Mo2 111.49(7) . 2_656
O10 Mo1 Mo2 35.06(7) 2_656 2_656
O11 Mo1 Mo2 47.60(6) 2_656 2_656
O4 Mo1 Mo2 47.98(6) 1_655 2_656
O12 Mo1 Mo1 99.14(8) . 2_656
O8 Mo1 Mo1 140.75(9) . 2_656
O11 Mo1 Mo1 41.90(7) . 2_656
O10 Mo1 Mo1 107.65(7) 2_656 2_656
O11 Mo1 Mo1 34.52(6) 2_656 2_656
O4 Mo1 Mo1 72.86(6) 1_655 2_656
Mo2 Mo1 Mo1 75.539(11) 2_656 2_656
O9 Mo2 O6 104.21(14) . .
O9 Mo2 O10 105.51(12) . .
O6 Mo2 O10 97.96(12) . .
O9 Mo2 O5 102.19(12) . .
O6 Mo2 O5 99.35(12) . .
O10 Mo2 O5 142.39(10) . .
O9 Mo2 O11 89.17(11) . .
O6 Mo2 O11 165.21(11) . .
O10 Mo2 O11 71.95(9) . .
O5 Mo2 O11 83.64(9) . .
O9 Mo2 O4 158.04(11) . 2_556
O6 Mo2 O4 97.60(11) . 2_556
O10 Mo2 O4 73.48(9) . 2_556
O5 Mo2 O4 71.32(9) . 2_556
O11 Mo2 O4 69.48(8) . 2_556
O9 Mo2 Mo1 117.99(9) . 2_656
O6 Mo2 Mo1 121.96(9) . 2_656
O10 Mo2 Mo1 35.72(7) . 2_656
O5 Mo2 Mo1 107.88(7) . 2_656
O11 Mo2 Mo1 44.07(6) . 2_656
O4 Mo2 Mo1 48.98(5) 2_556 2_656
C1 C2 C3 120.8(4) . .
N1 N2 C7 111.7(3) . .
Mo3 O2 Ni1 168.31(17) . .
O3 Mo3 O2 104.00(13) . .
O3 Mo3 O4 106.37(12) . .
O2 Mo3 O4 102.17(11) . .
O3 Mo3 O5 98.34(12) . .
O2 Mo3 O5 97.07(10) . .
O4 Mo3 O5 143.66(10) . .
O3 Mo3 O5 153.45(11) . 2_556
O2 Mo3 O5 101.06(11) . 2_556
O4 Mo3 O5 76.38(10) . 2_556
O5 Mo3 O5 69.81(10) . 2_556
O3 Mo3 O12 81.36(11) . 2_556
O2 Mo3 O12 171.00(10) . 2_556
O4 Mo3 O12 82.91(9) . 2_556
O5 Mo3 O12 74.82(9) . 2_556
O5 Mo3 O12 72.70(8) 2_556 2_556
C4 N3 C1 126.9(3) . .
C2 C3 C1 119.4(3) . 2_647
Mo3 O4 Mo2 103.44(10) . 2_556
Mo3 O4 Mo1 151.09(13) . 1_455
Mo2 O4 Mo1 83.04(8) 2_556 1_455
O1 C4 N3 124.0(3) . .
O1 C4 C5 118.0(3) . .
N3 C4 C5 117.9(3) . .
Mo2 O5 Mo3 144.14(13) . .
Mo2 O5 Mo3 105.61(10) . 2_556
Mo3 O5 Mo3 110.19(10) . 2_556
N1 C5 C6 111.0(3) . .
N1 C5 C4 114.2(3) . .
C6 C5 C4 134.7(3) . .
C7 C6 C5 103.9(3) . .
N2 C7 C6 107.4(3) . .
Mo1 O8 Ni1 142.20(14) . .
Mo2 O10 Mo1 109.22(11) . 2_656
Mo1 O11 Mo1 103.58(10) . 2_656
Mo1 O11 Mo2 135.82(11) . .
Mo1 O11 Mo2 88.33(8) 2_656 .
Mo1 O12 Mo3 130.64(13) . 2_556

loop_
_geom_bond_atom_site_label_1
_geom_bond_atom_site_label_2
_geom_bond_distance
_geom_bond_site_symmetry_2
Ni1 O2 2.044(2) .
Ni1 O8 2.051(2) .
Ni1 N1 2.056(3) .
Ni1 O7 2.061(3) .
Ni1 O13 2.065(3) .
Ni1 O1 2.071(2) .
C1 C2 1.382(5) .
C1 C3 1.383(5) 2_647
C1 N3 1.419(4) .
O1 C4 1.247(4) .
N1 N2 1.328(4) .
N1 C5 1.336(4) .
Mo1 O12 1.717(2) .
Mo1 O8 1.730(2) .
Mo1 O11 1.863(2) .
Mo1 O10 1.951(2) 2_656
Mo1 O11 2.196(2) 2_656
Mo1 O4 2.398(2) 1_655
Mo1 Mo2 3.1554(4) 2_656
Mo1 Mo1 3.1962(5) 2_656
Mo2 O9 1.702(3) .
Mo2 O6 1.706(2) .
Mo2 O10 1.920(2) .
Mo2 O5 1.923(2) .
Mo2 O11 2.331(2) .
Mo2 O4 2.362(2) 2_556
Mo2 Mo1 3.1554(4) 2_656
C2 C3 1.387(5) .
N2 C7 1.351(5) .
O2 Mo3 1.731(2) .
Mo3 O3 1.705(3) .
Mo3 O4 1.829(2) .
Mo3 O5 2.008(2) .
Mo3 O5 2.221(2) 2_556
Mo3 O12 2.441(2) 2_556
N3 C4 1.332(4) .
C3 C1 1.383(5) 2_647
O4 Mo2 2.362(2) 2_556
O4 Mo1 2.398(2) 1_455
C4 C5 1.474(5) .
O5 Mo3 2.221(2) 2_556
C5 C6 1.402(5) .
C6 C7 1.385(5) .
O10 Mo1 1.951(2) 2_656
O11 Mo1 2.196(2) 2_656
O12 Mo3 2.441(2) 2_556
